data_7003379
loop_
_publ_author_name
'Bould, Jonathan'
'Laromaine, Anna'
'Bullen, Neil J.'
'Vi\~nas, Clara'
'Thornton-Pett, Mark'
'Sillanp\"a\"a, Reijo'
'Kivek\"as, Raikko'
'Kennedy, John D.'
'Teixidor, Francesc'

_publ_section_title
;
 Borane reaction chemistry. Alkyne insertion reactions into
 boron-containing clusters. Products from the thermolysis of
 [6,9-(2-HC&#xE002;C--C5H4N)2-arachno-B10H12]
;
_journal_issue 12
_journal_name_full 'Dalton Transactions'
_journal_page_first 1552
_journal_page_last 1563
_journal_paper_doi 10.1039/b715845a
_journal_year 2008
_chemical_formula_moiety 'C16 H36 B11 N2 1+,C6 H16 N 1-'
_chemical_formula_sum 'C22 H52 B11 N3'
_chemical_formula_weight 477.58
_chemical_name_systematic
;
?
;
_space_group_IT_number 14
_symmetry_cell_setting monoclinic
_symmetry_space_group_name_Hall '-P 2ybc'
_symmetry_space_group_name_H-M 'P 1 21/c 1'
_atom_sites_solution_hydrogens geom
_atom_sites_solution_primary direct
_atom_sites_solution_secondary difmap
_audit_creation_method SHELXL-97
_cell_angle_alpha 90.00
_cell_angle_beta 106.8834(0)
_cell_angle_gamma 90.00
_cell_formula_units_Z 4
_cell_length_a 14.3648(2)
_cell_length_b 11.51200(10)
_cell_length_c 19.9629(3)
_cell_measurement_reflns_used 5636
_cell_measurement_temperature 173(2)
_cell_measurement_theta_max 24.713
_cell_measurement_theta_min 1.018
_cell_volume 3158.93(7)
_computing_cell_refinement 'HKL Scalepack (Otwinowski & Minor 1997)'
_computing_data_collection 'Collect (Nonius BV, 1997-2000)'
_computing_data_reduction 'HKL Denzo and Scalepack (Otwinowski & Minor 1997)'
_computing_molecular_graphics 'Ortep-3 for Windows (Farrugia, 1997)'
_computing_publication_material 'WinGX publication routines (Farrugia, 1999)'
_computing_structure_refinement 'SHELXL-97 (Sheldrick, 1997)'
_computing_structure_solution 'SHELXS-97 (Sheldrick, 1997)'
_diffrn_ambient_temperature 173(2)
_diffrn_detector_area_resol_mean 9
_diffrn_measured_fraction_theta_full 0.998
_diffrn_measured_fraction_theta_max 0.998
_diffrn_measurement_device_type KappaCCD
_diffrn_measurement_method CCD
_diffrn_radiation_monochromator graphite
_diffrn_radiation_source 'fine-focus sealed tube'
_diffrn_radiation_type MoK\a
_diffrn_radiation_wavelength 0.71073
_diffrn_reflns_av_R_equivalents 0.0296
_diffrn_reflns_av_sigmaI/netI 0.0418
_diffrn_reflns_limit_h_max 16
_diffrn_reflns_limit_h_min -16
_diffrn_reflns_limit_k_max 13
_diffrn_reflns_limit_k_min -13
_diffrn_reflns_limit_l_max 23
_diffrn_reflns_limit_l_min -23
_diffrn_reflns_number 10412
_diffrn_reflns_theta_full 24.70
_diffrn_reflns_theta_max 24.70
_diffrn_reflns_theta_min 2.31
_exptl_absorpt_coefficient_mu 0.053
_exptl_absorpt_correction_type none
_exptl_crystal_colour brown
_exptl_crystal_density_diffrn 1.004
_exptl_crystal_density_method 'not measured'
_exptl_crystal_description block
_exptl_crystal_F_000 1040
_exptl_crystal_size_max 0.28
_exptl_crystal_size_mid 0.20
_exptl_crystal_size_min 0.16
_refine_diff_density_max 0.186
_refine_diff_density_min -0.184
_refine_diff_density_rms 0.035
_refine_ls_extinction_method none
_refine_ls_goodness_of_fit_ref 1.022
_refine_ls_hydrogen_treatment mixed
_refine_ls_matrix_type full
_refine_ls_number_parameters 373
_refine_ls_number_reflns 5373
_refine_ls_number_restraints 0
_refine_ls_restrained_S_all 1.022
_refine_ls_R_factor_all 0.0712
_refine_ls_R_factor_gt 0.0463
_refine_ls_shift/su_max 0.001
_refine_ls_shift/su_mean 0.000
_refine_ls_structure_factor_coef Fsqd
_refine_ls_weighting_details 'calc w=1/[\s^2^(Fo^2^)+(0.0535P)^2^+0.9121P] where P=(Fo^2^+2Fc^2^)/3'
_refine_ls_weighting_scheme calc
_refine_ls_wR_factor_gt 0.1085
_refine_ls_wR_factor_ref 0.1203
_reflns_number_gt 3941
_reflns_number_total 5373
_reflns_threshold_expression >2sigma(I)
_cod_data_source_file b715845a.txt
_cod_data_source_block jb144b2
_cod_original_sg_symbol_H-M 'P 21/c'
_cod_database_code 7003379

loop_
_symmetry_equiv_pos_as_xyz
'x, y, z'
'-x, y+1/2, -z+1/2'
'-x, -y, -z'
'x, -y-1/2, z-1/2'

loop_
_atom_site_label
_atom_site_type_symbol
_atom_site_fract_x
_atom_site_fract_y
_atom_site_fract_z
_atom_site_U_iso_or_equiv
_atom_site_adp_type
_atom_site_occupancy
_atom_site_symmetry_multiplicity
_atom_site_calc_flag
_atom_site_refinement_flags
_atom_site_disorder_assembly
_atom_site_disorder_group
N1 N 0.33858(9) 0.63677(10) 0.54361(6) 0.0231(3) Uani 1 1 d . . .
N2 N 0.17042(12) 0.85532(13) 0.53927(8) 0.0441(4) Uani 1 1 d . . .
C2 C 0.30296(11) 0.70027(13) 0.58807(8) 0.0252(4) Uani 1 1 d . . .
C3 C 0.33126(12) 0.68256(15) 0.65899(8) 0.0318(4) Uani 1 1 d . . .
H3C H 0.3059 0.7294 0.6887 0.038 Uiso 1 1 calc R . .
C4 C 0.39771(12) 0.59486(15) 0.68658(9) 0.0345(4) Uani 1 1 d . . .
H4C H 0.4173 0.5795 0.7354 0.041 Uiso 1 1 calc R . .
C5 C 0.43467(12) 0.53059(15) 0.64227(9) 0.0346(4) Uani 1 1 d . . .
H5C H 0.4806 0.4706 0.6602 0.042 Uiso 1 1 calc R . .
C6 C 0.40445(12) 0.55398(14) 0.57150(9) 0.0309(4) Uani 1 1 d . . .
H6C H 0.4312 0.5099 0.5413 0.037 Uiso 1 1 calc R . .
C7 C 0.23006(12) 0.78671(14) 0.55689(9) 0.0305(4) Uani 1 1 d . . .
B1 B 0.31191(15) 0.58705(19) 0.33009(11) 0.0363(5) Uani 1 1 d . . .
H1 H 0.3479(14) 0.5360(17) 0.2985(11) 0.058(6) Uiso 1 1 d . . .
B2 B 0.37732(14) 0.64863(19) 0.41146(10) 0.0348(5) Uani 1 1 d . . .
H2 H 0.4578(15) 0.6412(16) 0.4377(10) 0.054(6) Uiso 1 1 d . . .
B3 B 0.29488(15) 0.53682(16) 0.40878(10) 0.0322(5) Uani 1 1 d . . .
H3 H 0.3183(13) 0.4504(16) 0.4332(10) 0.049(5) Uiso 1 1 d . . .
B4 B 0.19247(14) 0.55480(16) 0.33415(10) 0.0299(4) Uani 1 1 d . . .
H4 H 0.1527(13) 0.4805(16) 0.3049(10) 0.046(5) Uiso 1 1 d . . .
B5 B 0.21571(14) 0.67988(16) 0.29016(10) 0.0276(4) Uani 1 1 d . . .
H5 H 0.1872(12) 0.6912(14) 0.2323(9) 0.034(4) Uiso 1 1 d . . .
B6 B 0.32879(17) 0.7407(2) 0.33851(11) 0.0455(6) Uani 1 1 d . . .
H6 H 0.3780(16) 0.7807(19) 0.3115(12) 0.072(7) Uiso 1 1 d . . .
B7 B 0.29837(13) 0.65648(15) 0.46294(9) 0.0230(4) Uani 1 1 d . . .
B8 B 0.18434(14) 0.59942(19) 0.41783(10) 0.0351(5) Uani 1 1 d . . .
H8 H 0.1393(14) 0.5508(17) 0.4427(10) 0.054(6) Uiso 1 1 d . . .
B11 B 0.31946(18) 0.78366(17) 0.42228(11) 0.0407(5) Uani 1 1 d . . .
H11 H 0.3618(15) 0.8567(18) 0.4500(11) 0.059(6) Uiso 1 1 d . . .
B9 B 0.12893(15) 0.68574(19) 0.33609(11) 0.0372(5) Uani 1 1 d . . .
H9A H 0.0481(15) 0.6901(17) 0.3076(11) 0.059(6) Uiso 1 1 d . . .
H9B H 0.1412(14) 0.6969(17) 0.4004(11) 0.056(6) Uiso 1 1 d . . .
B10 B 0.2171(2) 0.80610(18) 0.33874(11) 0.0494(6) Uani 1 1 d . . .
H10B H 0.2251(14) 0.8159(16) 0.4026(10) 0.052(5) Uiso 1 1 d . . .
H10A H 0.1986(16) 0.889(2) 0.3108(12) 0.072(7) Uiso 1 1 d . . .
N3 N 0.12185(10) 0.17533(11) 0.40174(7) 0.0270(3) Uani 1 1 d . A 2
C12 C 0.18077(12) 0.12721(14) 0.35579(9) 0.0315(4) Uani 1 1 d . A 2
H12A H 0.2079 0.0511 0.3751 0.038 Uiso 1 1 calc R A 2
H12B H 0.1358 0.1129 0.3085 0.038 Uiso 1 1 calc R A 2
C13 C 0.26400(13) 0.20247(15) 0.34798(10) 0.0367(4) Uani 1 1 d . A 2
H13A H 0.2383 0.2780 0.3269 0.044 Uiso 1 1 calc R A 2
H13B H 0.3103 0.2176 0.3947 0.044 Uiso 1 1 calc R A 2
C14 C 0.31620(15) 0.14183(18) 0.30198(12) 0.0530(6) Uani 1 1 d . A 2
H14A H 0.3367 0.0636 0.3212 0.064 Uiso 1 1 calc R A 2
H14B H 0.2707 0.1320 0.2545 0.064 Uiso 1 1 calc R A 2
C15 C 0.40433(19) 0.2085(2) 0.29694(16) 0.0808(9) Uani 1 1 d . A 2
H15A H 0.3853 0.2882 0.2818 0.121 Uiso 1 1 calc R A 2
H15B H 0.4316 0.1707 0.2629 0.121 Uiso 1 1 calc R A 2
H15C H 0.4533 0.2098 0.3429 0.121 Uiso 1 1 calc R A 2
C16 C 0.05745(12) 0.27258(13) 0.36177(9) 0.0300(4) Uani 1 1 d . A 2
H16A H 0.0993 0.3290 0.3466 0.036 Uiso 1 1 calc R A 2
H16B H 0.0121 0.2390 0.3190 0.036 Uiso 1 1 calc R A 2
C17 C -0.00184(13) 0.33824(14) 0.40079(9) 0.0345(4) Uani 1 1 d . A 2
H17A H 0.0423 0.3769 0.4422 0.041 Uiso 1 1 calc R A 2
H17B H -0.0432 0.2831 0.4174 0.041 Uiso 1 1 calc R A 2
C18 C -0.06558(13) 0.42863(15) 0.35357(9) 0.0368(4) Uani 1 1 d . A 2
H18A H -0.0258 0.4731 0.3295 0.044 Uiso 1 1 calc R A 2
H18B H -0.1177 0.3887 0.3174 0.044 Uiso 1 1 calc R A 2
C19 C -0.11140(14) 0.51236(16) 0.39361(11) 0.0453(5) Uani 1 1 d . A 2
H19A H -0.1433 0.4684 0.4227 0.068 Uiso 1 1 calc R A 2
H19B H -0.1596 0.5606 0.3604 0.068 Uiso 1 1 calc R A 2
H19C H -0.0608 0.5621 0.4235 0.068 Uiso 1 1 calc R A 2
C20 C 0.18800(13) 0.22315(14) 0.46981(9) 0.0333(4) Uani 1 1 d . A 2
H20A H 0.2227 0.2916 0.4588 0.040 Uiso 1 1 calc R A 2
H20B H 0.1470 0.2505 0.4988 0.040 Uiso 1 1 calc R A 2
C21 C 0.26290(13) 0.13894(17) 0.51296(10) 0.0418(5) Uani 1 1 d . A 2
H21A H 0.2966 0.0999 0.4824 0.050 Uiso 1 1 calc R A 2
H21B H 0.2298 0.0786 0.5331 0.050 Uiso 1 1 calc R A 2
C22 C 0.33699(15) 0.2021(2) 0.57171(11) 0.0601(6) Uani 1 1 d . A 2
H22A H 0.3743 0.2570 0.5513 0.072 Uiso 1 1 calc R A 2
H22B H 0.3025 0.2476 0.5992 0.072 Uiso 1 1 calc R A 2
C23 C 0.40669(18) 0.1181(3) 0.61981(14) 0.0941(10) Uani 1 1 d . A 2
H23A H 0.3724 0.0753 0.6479 0.141 Uiso 1 1 calc R A 2
H23B H 0.4609 0.1615 0.6509 0.141 Uiso 1 1 calc R A 2
H23C H 0.4318 0.0633 0.5917 0.141 Uiso 1 1 calc R A 2
C24 C 0.06148(12) 0.07723(13) 0.41913(8) 0.0289(4) Uani 1 1 d . A 2
H24A H 0.1068 0.0190 0.4476 0.035 Uiso 1 1 calc R A 2
H24B H 0.0233 0.1095 0.4488 0.035 Uiso 1 1 calc R A 2
C25 C -0.00791(12) 0.01473(14) 0.35825(9) 0.0300(4) Uani 1 1 d . A 2
H25A H 0.0280 -0.0175 0.3270 0.036 Uiso 1 1 calc R A 2
H25B H -0.0576 0.0695 0.3308 0.036 Uiso 1 1 calc R A 2
C26 C -0.05675(12) -0.08312(14) 0.38718(9) 0.0317(4) Uani 1 1 d . A 2
H26A H -0.0063 -0.1388 0.4126 0.038 Uiso 1 1 calc R A 2
H26B H -0.0876 -0.0501 0.4213 0.038 Uiso 1 1 calc R A 2
C27 C -0.13309(13) -0.14801(16) 0.33136(10) 0.0427(5) Uani 1 1 d . A 2
H27A H -0.1827 -0.0933 0.3053 0.064 Uiso 1 1 calc R A 2
H27B H -0.1636 -0.2069 0.3535 0.064 Uiso 1 1 calc R A 2
H27C H -0.1024 -0.1858 0.2992 0.064 Uiso 1 1 calc R A 2

loop_
_atom_site_aniso_label
_atom_site_aniso_U_11
_atom_site_aniso_U_22
_atom_site_aniso_U_33
_atom_site_aniso_U_23
_atom_site_aniso_U_13
_atom_site_aniso_U_12
N1 0.0233(7) 0.0251(7) 0.0214(7) 0.0000(5) 0.0074(6) 0.0014(5)
N2 0.0501(10) 0.0422(9) 0.0432(10) 0.0079(7) 0.0185(8) 0.0197(8)
C2 0.0241(8) 0.0267(8) 0.0259(9) -0.0008(7) 0.0089(7) 0.0014(7)
C3 0.0329(9) 0.0398(10) 0.0238(9) -0.0032(7) 0.0099(7) 0.0057(8)
C4 0.0340(9) 0.0461(10) 0.0210(9) 0.0018(8) 0.0038(7) 0.0054(8)
C5 0.0337(10) 0.0406(10) 0.0277(10) 0.0047(8) 0.0062(8) 0.0124(8)
C6 0.0309(9) 0.0357(9) 0.0258(9) 0.0006(7) 0.0078(7) 0.0113(7)
C7 0.0346(10) 0.0327(9) 0.0268(9) 0.0006(7) 0.0128(8) 0.0048(8)
B1 0.0310(11) 0.0514(13) 0.0263(11) -0.0096(9) 0.0079(9) 0.0067(9)
B2 0.0259(10) 0.0556(13) 0.0238(10) -0.0053(9) 0.0089(8) -0.0015(9)
B3 0.0438(12) 0.0220(9) 0.0257(10) -0.0001(8) 0.0017(9) 0.0054(8)
B4 0.0359(11) 0.0243(9) 0.0257(10) 0.0016(8) 0.0028(8) -0.0098(8)
B5 0.0339(11) 0.0262(9) 0.0222(10) 0.0016(8) 0.0071(8) -0.0076(8)
B6 0.0507(14) 0.0624(15) 0.0225(11) 0.0015(10) 0.0092(10) -0.0340(12)
B7 0.0260(9) 0.0244(9) 0.0189(9) 0.0013(7) 0.0069(7) 0.0031(7)
B8 0.0279(11) 0.0506(13) 0.0272(11) 0.0084(9) 0.0089(9) -0.0075(9)
B11 0.0641(15) 0.0265(10) 0.0259(11) -0.0018(8) 0.0043(10) -0.0154(10)
B9 0.0321(11) 0.0533(13) 0.0244(11) 0.0025(9) 0.0053(9) 0.0130(10)
B10 0.0900(19) 0.0215(10) 0.0255(12) 0.0028(9) -0.0008(11) 0.0019(11)
N3 0.0342(8) 0.0205(7) 0.0267(7) 0.0002(6) 0.0093(6) -0.0032(6)
C12 0.0374(10) 0.0230(8) 0.0362(10) -0.0034(7) 0.0140(8) -0.0019(7)
C13 0.0413(10) 0.0290(9) 0.0430(11) -0.0049(8) 0.0172(9) -0.0054(8)
C14 0.0551(13) 0.0468(12) 0.0675(15) -0.0156(10) 0.0343(11) -0.0109(10)
C15 0.0784(18) 0.0704(16) 0.119(2) -0.0233(16) 0.0691(18) -0.0227(14)
C16 0.0409(10) 0.0203(8) 0.0295(9) 0.0047(7) 0.0111(8) -0.0011(7)
C17 0.0422(10) 0.0276(9) 0.0366(10) 0.0039(7) 0.0160(8) -0.0003(7)
C18 0.0386(10) 0.0312(9) 0.0375(10) -0.0002(8) 0.0063(8) -0.0011(8)
C19 0.0450(11) 0.0350(10) 0.0544(13) -0.0010(9) 0.0122(10) 0.0047(8)
C20 0.0384(10) 0.0308(9) 0.0298(9) -0.0040(7) 0.0084(8) -0.0079(7)
C21 0.0350(10) 0.0465(11) 0.0386(11) 0.0026(9) 0.0025(8) -0.0068(8)
C22 0.0372(12) 0.0849(17) 0.0499(13) -0.0009(12) -0.0004(10) -0.0193(11)
C23 0.0444(14) 0.143(3) 0.0706(18) 0.0185(18) -0.0211(13) -0.0091(16)
C24 0.0350(9) 0.0229(8) 0.0282(9) 0.0053(7) 0.0082(7) -0.0033(7)
C25 0.0290(9) 0.0280(8) 0.0310(9) 0.0033(7) 0.0055(7) -0.0034(7)
C26 0.0347(9) 0.0268(9) 0.0342(10) 0.0041(7) 0.0110(8) -0.0011(7)
C27 0.0385(11) 0.0389(10) 0.0484(12) 0.0045(9) 0.0091(9) -0.0112(8)

loop_
_atom_type_symbol
_atom_type_description
_atom_type_scat_dispersion_real
_atom_type_scat_dispersion_imag
_atom_type_scat_source
C C 0.0033 0.0016 'International Tables Vol C Tables 4.2.6.8 and 6.1.1.4'
H H 0.0000 0.0000 'International Tables Vol C Tables 4.2.6.8 and 6.1.1.4'
B B 0.0013 0.0007 'International Tables Vol C Tables 4.2.6.8 and 6.1.1.4'
N N 0.0061 0.0033 'International Tables Vol C Tables 4.2.6.8 and 6.1.1.4'

loop_
_geom_angle_atom_site_label_1
_geom_angle_atom_site_label_2
_geom_angle_atom_site_label_3
_geom_angle
_geom_angle_site_symmetry_1
_geom_angle_site_symmetry_3
_geom_angle_publ_flag
C6 N1 C2 117.64(13) . . ?
C6 N1 B7 122.37(13) . . ?
C2 N1 B7 119.90(12) . . ?
N1 C2 C3 122.66(14) . . ?
N1 C2 C7 116.83(14) . . ?
C3 C2 C7 120.48(14) . . ?
C2 C3 C4 118.80(15) . . ?
C2 C3 H3C 120.6 . . ?
C4 C3 H3C 120.6 . . ?
C5 C4 C3 119.09(15) . . ?
C5 C4 H4C 120.5 . . ?
C3 C4 H4C 120.5 . . ?
C4 C5 C6 119.30(15) . . ?
C4 C5 H5C 120.4 . . ?
C6 C5 H5C 120.4 . . ?
N1 C6 C5 122.50(15) . . ?
N1 C6 H6C 118.8 . . ?
C5 C6 H6C 118.8 . . ?
N2 C7 C2 172.42(18) . . ?
B5 B1 B3 108.21(14) . . ?
B5 B1 B2 108.21(14) . . ?
B3 B1 B2 59.08(11) . . ?
B5 B1 B4 60.19(11) . . ?
B3 B1 B4 60.28(11) . . ?
B2 B1 B4 107.66(14) . . ?
B5 B1 B6 60.32(12) . . ?
B3 B1 B6 106.99(14) . . ?
B2 B1 B6 59.75(12) . . ?
B4 B1 B6 107.97(15) . . ?
B5 B1 H1 120.6(11) . . ?
B3 B1 H1 123.4(11) . . ?
B2 B1 H1 121.9(11) . . ?
B4 B1 H1 122.5(11) . . ?
B6 B1 H1 120.8(10) . . ?
B3 B2 B7 60.12(11) . . ?
B3 B2 B1 60.04(12) . . ?
B7 B2 B1 107.42(14) . . ?
B3 B2 B6 108.39(14) . . ?
B7 B2 B6 106.62(15) . . ?
B1 B2 B6 60.55(12) . . ?
B3 B2 B11 107.94(14) . . ?
B7 B2 B11 58.86(11) . . ?
B1 B2 B11 108.32(14) . . ?
B6 B2 B11 59.90(13) . . ?
B3 B2 H2 123.8(10) . . ?
B7 B2 H2 119.1(10) . . ?
B1 B2 H2 126.6(10) . . ?
B6 B2 H2 122.3(10) . . ?
B11 B2 H2 117.1(10) . . ?
B2 B3 B7 59.96(11) . . ?
B2 B3 B1 60.88(12) . . ?
B7 B3 B1 107.95(14) . . ?
B2 B3 B4 109.28(14) . . ?
B7 B3 B4 107.21(13) . . ?
B1 B3 B4 60.52(11) . . ?
B2 B3 B8 108.25(14) . . ?
B7 B3 B8 59.24(11) . . ?
B1 B3 B8 108.30(13) . . ?
B4 B3 B8 59.84(11) . . ?
B2 B3 H3 122.0(10) . . ?
B7 B3 H3 118.9(10) . . ?
B1 B3 H3 125.5(10) . . ?
B4 B3 H3 122.8(10) . . ?
B8 B3 H3 118.4(10) . . ?
B5 B4 B9 59.33(11) . . ?
B5 B4 B3 106.36(13) . . ?
B9 B4 B3 112.83(14) . . ?
B5 B4 B1 58.94(11) . . ?
B9 B4 B1 109.49(14) . . ?
B3 B4 B1 59.20(11) . . ?
B5 B4 B8 107.69(13) . . ?
B9 B4 B8 63.86(12) . . ?
B3 B4 B8 60.75(11) . . ?
B1 B4 B8 107.98(13) . . ?
B5 B4 H4 120.9(10) . . ?
B9 B4 H4 118.9(10) . . ?
B3 B4 H4 122.1(10) . . ?
B1 B4 H4 119.8(10) . . ?
B8 B4 H4 123.9(10) . . ?
B10 B5 B1 112.12(14) . . ?
B10 B5 B9 64.62(14) . . ?
B1 B5 B9 111.97(14) . . ?
B10 B5 B4 112.07(14) . . ?
B1 B5 B4 60.88(11) . . ?
B9 B5 B4 60.34(11) . . ?
B10 B5 B6 60.54(14) . . ?
B1 B5 B6 60.98(13) . . ?
B9 B5 B6 112.25(15) . . ?
B4 B5 B6 109.03(14) . . ?
B10 B5 H5 114.8(8) . . ?
B1 B5 H5 123.3(8) . . ?
B9 B5 H5 115.7(8) . . ?
B4 B5 H5 122.9(8) . . ?
B6 B5 H5 121.4(8) . . ?
B2 B6 B10 113.08(15) . . ?
B2 B6 B5 106.90(14) . . ?
B10 B6 B5 58.87(12) . . ?
B2 B6 B11 60.97(12) . . ?
B10 B6 B11 64.27(14) . . ?
B5 B6 B11 108.23(15) . . ?
B2 B6 B1 59.71(12) . . ?
B10 B6 B1 108.81(15) . . ?
B5 B6 B1 58.71(11) . . ?
B11 B6 B1 108.51(14) . . ?
B2 B6 H6 119.6(12) . . ?
B10 B6 H6 122.1(12) . . ?
B5 B6 H6 120.9(12) . . ?
B11 B6 H6 125.0(12) . . ?
B1 B6 H6 117.1(11) . . ?
N1 B7 B2 119.49(13) . . ?
N1 B7 B11 122.70(14) . . ?
B2 B7 B11 62.43(12) . . ?
N1 B7 B3 117.40(13) . . ?
B2 B7 B3 59.92(11) . . ?
B11 B7 B3 110.65(13) . . ?
N1 B7 B8 119.10(13) . . ?
B2 B7 B8 110.45(13) . . ?
B11 B7 B8 109.80(14) . . ?
B3 B7 B8 62.00(12) . . ?
B7 B8 B4 106.48(13) . . ?
B7 B8 B3 58.76(10) . . ?
B4 B8 B3 59.41(11) . . ?
B7 B8 B9 110.20(14) . . ?
B4 B8 B9 57.68(11) . . ?
B3 B8 B9 106.75(13) . . ?
B7 B8 H8 123.6(11) . . ?
B4 B8 H8 119.5(10) . . ?
B3 B8 H8 120.2(10) . . ?
B9 B8 H8 121.0(11) . . ?
B7 B8 H9B 96.7(9) . . ?
B4 B8 H9B 99.0(9) . . ?
B3 B8 H9B 134.0(9) . . ?
B9 B8 H9B 41.5(9) . . ?
H8 B8 H9B 105.8(13) . . ?
B7 B11 B6 105.89(14) . . ?
B7 B11 B2 58.71(11) . . ?
B6 B11 B2 59.13(13) . . ?
B7 B11 B10 109.22(15) . . ?
B6 B11 B10 57.55(13) . . ?
B2 B11 B10 106.19(14) . . ?
B7 B11 H11 123.9(11) . . ?
B6 B11 H11 120.5(11) . . ?
B2 B11 H11 121.1(11) . . ?
B10 B11 H11 121.2(11) . . ?
B7 B11 H10B 94.1(8) . . ?
B6 B11 H10B 98.4(8) . . ?
B2 B11 H10B 131.3(8) . . ?
B10 B11 H10B 41.2(8) . . ?
H11 B11 H10B 107.5(13) . . ?
B5 B9 B4 60.33(11) . . ?
B5 B9 B10 57.53(12) . . ?
B4 B9 B10 106.44(14) . . ?
B5 B9 B8 104.36(14) . . ?
B4 B9 B8 58.47(11) . . ?
B10 B9 B8 104.78(14) . . ?
B5 B9 H9A 121.3(10) . . ?
B4 B9 H9A 119.0(10) . . ?
B10 B9 H9A 124.6(10) . . ?
B8 B9 H9A 124.9(10) . . ?
B5 B9 H9B 129.2(9) . . ?
B4 B9 H9B 101.0(9) . . ?
B10 B9 H9B 90.1(9) . . ?
B8 B9 H9B 42.7(9) . . ?
H9A B9 H9B 109.2(14) . . ?
B5 B10 B6 60.59(12) . . ?
B5 B10 B9 57.86(11) . . ?
B6 B10 B9 106.94(14) . . ?
B5 B10 B11 104.87(15) . . ?
B6 B10 B11 58.17(13) . . ?
B9 B10 B11 105.69(14) . . ?
B5 B10 H10B 128.6(9) . . ?
B6 B10 H10B 103.0(9) . . ?
B9 B10 H10B 87.5(9) . . ?
B11 B10 H10B 45.3(9) . . ?
B5 B10 H10A 118.7(12) . . ?
B6 B10 H10A 117.0(12) . . ?
B9 B10 H10A 124.7(12) . . ?
B11 B10 H10A 125.2(12) . . ?
H10B B10 H10A 112.0(14) . . ?
C20 N3 C12 111.01(13) . . ?
C20 N3 C16 109.25(12) . . ?
C12 N3 C16 108.15(12) . . ?
C20 N3 C24 108.34(12) . . ?
C12 N3 C24 108.69(12) . . ?
C16 N3 C24 111.41(12) . . ?
C13 C12 N3 116.48(13) . . ?
C13 C12 H12A 108.2 . . ?
N3 C12 H12A 108.2 . . ?
C13 C12 H12B 108.2 . . ?
N3 C12 H12B 108.2 . . ?
H12A C12 H12B 107.3 . . ?
C14 C13 C12 110.00(14) . . ?
C14 C13 H13A 109.7 . . ?
C12 C13 H13A 109.7 . . ?
C14 C13 H13B 109.7 . . ?
C12 C13 H13B 109.7 . . ?
H13A C13 H13B 108.2 . . ?
C15 C14 C13 112.26(17) . . ?
C15 C14 H14A 109.2 . . ?
C13 C14 H14A 109.2 . . ?
C15 C14 H14B 109.2 . . ?
C13 C14 H14B 109.2 . . ?
H14A C14 H14B 107.9 . . ?
C14 C15 H15A 109.5 . . ?
C14 C15 H15B 109.5 . . ?
H15A C15 H15B 109.5 . . ?
C14 C15 H15C 109.5 . . ?
H15A C15 H15C 109.5 . . ?
H15B C15 H15C 109.5 . . ?
C17 C16 N3 116.41(13) . . ?
C17 C16 H16A 108.2 . . ?
N3 C16 H16A 108.2 . . ?
C17 C16 H16B 108.2 . . ?
N3 C16 H16B 108.2 . . ?
H16A C16 H16B 107.3 . . ?
C16 C17 C18 110.53(14) . . ?
C16 C17 H17A 109.5 . . ?
C18 C17 H17A 109.5 . . ?
C16 C17 H17B 109.5 . . ?
C18 C17 H17B 109.5 . . ?
H17A C17 H17B 108.1 . . ?
C19 C18 C17 112.54(15) . . ?
C19 C18 H18A 109.1 . . ?
C17 C18 H18A 109.1 . . ?
C19 C18 H18B 109.1 . . ?
C17 C18 H18B 109.1 . . ?
H18A C18 H18B 107.8 . . ?
C18 C19 H19A 109.5 . . ?
C18 C19 H19B 109.5 . . ?
H19A C19 H19B 109.5 . . ?
C18 C19 H19C 109.5 . . ?
H19A C19 H19C 109.5 . . ?
H19B C19 H19C 109.5 . . ?
C21 C20 N3 115.67(14) . . ?
C21 C20 H20A 108.4 . . ?
N3 C20 H20A 108.4 . . ?
C21 C20 H20B 108.4 . . ?
N3 C20 H20B 108.4 . . ?
H20A C20 H20B 107.4 . . ?
C20 C21 C22 110.78(16) . . ?
C20 C21 H21A 109.5 . . ?
C22 C21 H21A 109.5 . . ?
C20 C21 H21B 109.5 . . ?
C22 C21 H21B 109.5 . . ?
H21A C21 H21B 108.1 . . ?
C23 C22 C21 111.7(2) . . ?
C23 C22 H22A 109.3 . . ?
C21 C22 H22A 109.3 . . ?
C23 C22 H22B 109.3 . . ?
C21 C22 H22B 109.3 . . ?
H22A C22 H22B 107.9 . . ?
C22 C23 H23A 109.5 . . ?
C22 C23 H23B 109.5 . . ?
H23A C23 H23B 109.5 . . ?
C22 C23 H23C 109.5 . . ?
H23A C23 H23C 109.5 . . ?
H23B C23 H23C 109.5 . . ?
C25 C24 N3 117.10(13) . . ?
C25 C24 H24A 108.0 . . ?
N3 C24 H24A 108.0 . . ?
C25 C24 H24B 108.0 . . ?
N3 C24 H24B 108.0 . . ?
H24A C24 H24B 107.3 . . ?
C24 C25 C26 108.38(13) . . ?
C24 C25 H25A 110.0 . . ?
C26 C25 H25A 110.0 . . ?
C24 C25 H25B 110.0 . . ?
C26 C25 H25B 110.0 . . ?
H25A C25 H25B 108.4 . . ?
C27 C26 C25 113.57(14) . . ?
C27 C26 H26A 108.9 . . ?
C25 C26 H26A 108.9 . . ?
C27 C26 H26B 108.9 . . ?
C25 C26 H26B 108.9 . . ?
H26A C26 H26B 107.7 . . ?
C26 C27 H27A 109.5 . . ?
C26 C27 H27B 109.5 . . ?
H27A C27 H27B 109.5 . . ?
C26 C27 H27C 109.5 . . ?
H27A C27 H27C 109.5 . . ?
H27B C27 H27C 109.5 . . ?

loop_
_geom_bond_atom_site_label_1
_geom_bond_atom_site_label_2
_geom_bond_distance
_geom_bond_site_symmetry_2
_geom_bond_publ_flag
N1 C6 1.3444(19) . ?
N1 C2 1.3595(19) . ?
N1 B7 1.561(2) . ?
N2 C7 1.143(2) . ?
C2 C3 1.370(2) . ?
C2 C7 1.448(2) . ?
C3 C4 1.389(2) . ?
C3 H3C 0.9500 . ?
C4 C5 1.373(2) . ?
C4 H4C 0.9500 . ?
C5 C6 1.379(2) . ?
C5 H5C 0.9500 . ?
C6 H6C 0.9500 . ?
B1 B5 1.746(3) . ?
B1 B3 1.757(3) . ?
B1 B2 1.771(3) . ?
B1 B4 1.780(3) . ?
B1 B6 1.786(3) . ?
B1 H1 1.10(2) . ?
B2 B3 1.739(3) . ?
B2 B7 1.740(3) . ?
B2 B6 1.772(3) . ?
B2 B11 1.805(3) . ?
B2 H2 1.13(2) . ?
B3 B7 1.743(3) . ?
B3 B4 1.776(3) . ?
B3 B8 1.800(3) . ?
B3 H3 1.116(19) . ?
B4 B5 1.768(2) . ?
B4 B9 1.768(3) . ?
B4 B8 1.784(3) . ?
B4 H4 1.098(19) . ?
B5 B10 1.744(3) . ?
B5 B9 1.750(3) . ?
B5 B6 1.775(3) . ?
B5 H5 1.115(17) . ?
B6 B10 1.774(4) . ?
B6 B11 1.786(3) . ?
B6 H6 1.11(2) . ?
B7 B11 1.743(3) . ?
B7 B8 1.752(3) . ?
B8 B9 1.879(3) . ?
B8 H8 1.08(2) . ?
B8 H9B 1.280(19) . ?
B11 B10 1.894(3) . ?
B11 H11 1.09(2) . ?
B11 H10B 1.349(19) . ?
B9 B10 1.868(3) . ?
B9 H9A 1.14(2) . ?
B9 H9B 1.25(2) . ?
B10 H10B 1.251(19) . ?
B10 H10A 1.10(2) . ?
N3 C20 1.517(2) . ?
N3 C12 1.522(2) . ?
N3 C16 1.522(2) . ?
N3 C24 1.5241(19) . ?
C12 C13 1.521(2) . ?
C12 H12A 0.9900 . ?
C12 H12B 0.9900 . ?
C13 C14 1.514(3) . ?
C13 H13A 0.9900 . ?
C13 H13B 0.9900 . ?
C14 C15 1.509(3) . ?
C14 H14A 0.9900 . ?
C14 H14B 0.9900 . ?
C15 H15A 0.9800 . ?
C15 H15B 0.9800 . ?
C15 H15C 0.9800 . ?
C16 C17 1.513(2) . ?
C16 H16A 0.9900 . ?
C16 H16B 0.9900 . ?
C17 C18 1.519(2) . ?
C17 H17A 0.9900 . ?
C17 H17B 0.9900 . ?
C18 C19 1.519(2) . ?
C18 H18A 0.9900 . ?
C18 H18B 0.9900 . ?
C19 H19A 0.9800 . ?
C19 H19B 0.9800 . ?
C19 H19C 0.9800 . ?
C20 C21 1.517(2) . ?
C20 H20A 0.9900 . ?
C20 H20B 0.9900 . ?
C21 C22 1.520(3) . ?
C21 H21A 0.9900 . ?
C21 H21B 0.9900 . ?
C22 C23 1.517(3) . ?
C22 H22A 0.9900 . ?
C22 H22B 0.9900 . ?
C23 H23A 0.9800 . ?
C23 H23B 0.9800 . ?
C23 H23C 0.9800 . ?
C24 C25 1.511(2) . ?
C24 H24A 0.9900 . ?
C24 H24B 0.9900 . ?
C25 C26 1.526(2) . ?
C25 H25A 0.9900 . ?
C25 H25B 0.9900 . ?
C26 C27 1.514(2) . ?
C26 H26A 0.9900 . ?
C26 H26B 0.9900 . ?
C27 H27A 0.9800 . ?
C27 H27B 0.9800 . ?
C27 H27C 0.9800 . ?

loop_
_geom_torsion_atom_site_label_1
_geom_torsion_atom_site_label_2
_geom_torsion_atom_site_label_3
_geom_torsion_atom_site_label_4
_geom_torsion
_geom_torsion_site_symmetry_1
_geom_torsion_site_symmetry_2
_geom_torsion_site_symmetry_3
_geom_torsion_site_symmetry_4
_geom_torsion_publ_flag
C6 N1 C2 C3 -0.3(2) . . . . ?
B7 N1 C2 C3 176.24(15) . . . . ?
C6 N1 C2 C7 -178.27(14) . . . . ?
B7 N1 C2 C7 -1.8(2) . . . . ?
N1 C2 C3 C4 -1.2(2) . . . . ?
C7 C2 C3 C4 176.76(15) . . . . ?
C2 C3 C4 C5 1.5(3) . . . . ?
C3 C4 C5 C6 -0.5(3) . . . . ?
C2 N1 C6 C5 1.4(2) . . . . ?
B7 N1 C6 C5 -175.03(16) . . . . ?
C4 C5 C6 N1 -1.0(3) . . . . ?
N1 C2 C7 N2 165.2(13) . . . . ?
C3 C2 C7 N2 -12.9(15) . . . . ?
B5 B1 B2 B3 100.75(15) . . . . ?
B4 B1 B2 B3 37.14(13) . . . . ?
B6 B1 B2 B3 138.04(15) . . . . ?
B5 B1 B2 B7 62.32(18) . . . . ?
B3 B1 B2 B7 -38.42(13) . . . . ?
B4 B1 B2 B7 -1.28(19) . . . . ?
B6 B1 B2 B7 99.62(16) . . . . ?
B5 B1 B2 B6 -37.30(14) . . . . ?
B3 B1 B2 B6 -138.04(15) . . . . ?
B4 B1 B2 B6 -100.90(16) . . . . ?
B5 B1 B2 B11 0.17(19) . . . . ?
B3 B1 B2 B11 -100.58(15) . . . . ?
B4 B1 B2 B11 -63.44(18) . . . . ?
B6 B1 B2 B11 37.47(15) . . . . ?
B1 B2 B3 B7 -136.85(14) . . . . ?
B6 B2 B3 B7 -99.01(16) . . . . ?
B11 B2 B3 B7 -35.62(12) . . . . ?
B7 B2 B3 B1 136.85(14) . . . . ?
B6 B2 B3 B1 37.84(14) . . . . ?
B11 B2 B3 B1 101.23(15) . . . . ?
B7 B2 B3 B4 99.20(15) . . . . ?
B1 B2 B3 B4 -37.66(14) . . . . ?
B6 B2 B3 B4 0.2(2) . . . . ?
B11 B2 B3 B4 63.57(17) . . . . ?
B7 B2 B3 B8 35.63(13) . . . . ?
B1 B2 B3 B8 -101.23(15) . . . . ?
B6 B2 B3 B8 -63.39(18) . . . . ?
B11 B2 B3 B8 0.01(18) . . . . ?
B5 B1 B3 B2 -100.75(15) . . . . ?
B4 B1 B3 B2 -138.51(14) . . . . ?
B6 B1 B3 B2 -37.15(14) . . . . ?
B5 B1 B3 B7 -62.26(17) . . . . ?
B2 B1 B3 B7 38.48(13) . . . . ?
B4 B1 B3 B7 -100.03(15) . . . . ?
B6 B1 B3 B7 1.34(19) . . . . ?
B5 B1 B3 B4 37.77(13) . . . . ?
B2 B1 B3 B4 138.51(15) . . . . ?
B6 B1 B3 B4 101.37(15) . . . . ?
B5 B1 B3 B8 0.41(18) . . . . ?
B2 B1 B3 B8 101.15(15) . . . . ?
B4 B1 B3 B8 -37.36(13) . . . . ?
B6 B1 B3 B8 64.01(18) . . . . ?
B2 B3 B4 B5 1.05(18) . . . . ?
B7 B3 B4 B5 64.50(17) . . . . ?
B1 B3 B4 B5 -36.77(13) . . . . ?
B8 B3 B4 B5 101.45(15) . . . . ?
B2 B3 B4 B9 -62.00(19) . . . . ?
B7 B3 B4 B9 1.45(19) . . . . ?
B1 B3 B4 B9 -99.82(16) . . . . ?
B8 B3 B4 B9 38.40(14) . . . . ?
B2 B3 B4 B1 37.81(14) . . . . ?
B7 B3 B4 B1 101.27(15) . . . . ?
B8 B3 B4 B1 138.22(14) . . . . ?
B2 B3 B4 B8 -100.40(15) . . . . ?
B7 B3 B4 B8 -36.94(13) . . . . ?
B1 B3 B4 B8 -138.22(14) . . . . ?
B3 B1 B4 B5 137.90(14) . . . . ?
B2 B1 B4 B5 101.28(16) . . . . ?
B6 B1 B4 B5 38.19(13) . . . . ?
B5 B1 B4 B9 -32.34(13) . . . . ?
B3 B1 B4 B9 105.55(15) . . . . ?
B2 B1 B4 B9 68.94(18) . . . . ?
B6 B1 B4 B9 5.85(18) . . . . ?
B5 B1 B4 B3 -137.90(14) . . . . ?
B2 B1 B4 B3 -36.61(13) . . . . ?
B6 B1 B4 B3 -99.70(15) . . . . ?
B5 B1 B4 B8 -100.22(15) . . . . ?
B3 B1 B4 B8 37.68(13) . . . . ?
B2 B1 B4 B8 1.06(19) . . . . ?
B6 B1 B4 B8 -62.03(17) . . . . ?
B3 B1 B5 B10 65.95(19) . . . . ?
B2 B1 B5 B10 3.4(2) . . . . ?
B4 B1 B5 B10 103.76(16) . . . . ?
B6 B1 B5 B10 -33.64(15) . . . . ?
B3 B1 B5 B9 -4.48(19) . . . . ?
B2 B1 B5 B9 -67.01(18) . . . . ?
B4 B1 B5 B9 33.33(14) . . . . ?
B6 B1 B5 B9 -104.06(16) . . . . ?
B3 B1 B5 B4 -37.81(13) . . . . ?
B2 B1 B5 B4 -100.34(15) . . . . ?
B6 B1 B5 B4 -137.39(15) . . . . ?
B3 B1 B5 B6 99.58(15) . . . . ?
B2 B1 B5 B6 37.05(14) . . . . ?
B4 B1 B5 B6 137.39(15) . . . . ?
B9 B4 B5 B10 40.26(15) . . . . ?
B3 B4 B5 B10 -66.95(19) . . . . ?
B1 B4 B5 B10 -103.84(17) . . . . ?
B8 B4 B5 B10 -3.1(2) . . . . ?
B9 B4 B5 B1 144.10(15) . . . . ?
B3 B4 B5 B1 36.89(13) . . . . ?
B8 B4 B5 B1 100.73(14) . . . . ?
B3 B4 B5 B9 -107.22(15) . . . . ?
B1 B4 B5 B9 -144.10(15) . . . . ?
B8 B4 B5 B9 -43.38(14) . . . . ?
B9 B4 B5 B6 105.33(16) . . . . ?
B3 B4 B5 B6 -1.88(19) . . . . ?
B1 B4 B5 B6 -38.77(14) . . . . ?
B8 B4 B5 B6 61.96(18) . . . . ?
B3 B2 B6 B10 61.42(19) . . . . ?
B7 B2 B6 B10 -1.9(2) . . . . ?
B1 B2 B6 B10 99.03(16) . . . . ?
B11 B2 B6 B10 -39.09(16) . . . . ?
B3 B2 B6 B5 -1.3(2) . . . . ?
B7 B2 B6 B5 -64.68(19) . . . . ?
B1 B2 B6 B5 36.28(14) . . . . ?
B11 B2 B6 B5 -101.85(17) . . . . ?
B3 B2 B6 B11 100.51(15) . . . . ?
B7 B2 B6 B11 37.16(14) . . . . ?
B1 B2 B6 B11 138.13(15) . . . . ?
B3 B2 B6 B1 -37.62(14) . . . . ?
B7 B2 B6 B1 -100.96(15) . . . . ?
B11 B2 B6 B1 -138.13(15) . . . . ?
B10 B5 B6 B2 107.17(17) . . . . ?
B1 B5 B6 B2 -36.72(14) . . . . ?
B9 B5 B6 B2 66.9(2) . . . . ?
B4 B5 B6 B2 2.0(2) . . . . ?
B1 B5 B6 B10 -143.89(15) . . . . ?
B9 B5 B6 B10 -40.28(15) . . . . ?
B4 B5 B6 B10 -105.16(16) . . . . ?
B10 B5 B6 B11 42.88(15) . . . . ?
B1 B5 B6 B11 -101.01(16) . . . . ?
B9 B5 B6 B11 2.6(2) . . . . ?
B4 B5 B6 B11 -62.28(19) . . . . ?
B10 B5 B6 B1 143.89(15) . . . . ?
B9 B5 B6 B1 103.61(16) . . . . ?
B4 B5 B6 B1 38.73(14) . . . . ?
B5 B1 B6 B2 138.50(15) . . . . ?
B3 B1 B6 B2 36.85(14) . . . . ?
B4 B1 B6 B2 100.37(15) . . . . ?
B5 B1 B6 B10 32.20(14) . . . . ?
B3 B1 B6 B10 -69.45(18) . . . . ?
B2 B1 B6 B10 -106.30(16) . . . . ?
B4 B1 B6 B10 -5.93(19) . . . . ?
B3 B1 B6 B5 -101.66(15) . . . . ?
B2 B1 B6 B5 -138.50(15) . . . . ?
B4 B1 B6 B5 -38.14(13) . . . . ?
B5 B1 B6 B11 100.52(17) . . . . ?
B3 B1 B6 B11 -1.1(2) . . . . ?
B2 B1 B6 B11 -37.99(14) . . . . ?
B4 B1 B6 B11 62.38(19) . . . . ?
C6 N1 B7 B2 -40.8(2) . . . . ?
C2 N1 B7 B2 142.89(15) . . . . ?
C6 N1 B7 B11 -115.20(18) . . . . ?
C2 N1 B7 B11 68.5(2) . . . . ?
C6 N1 B7 B3 28.4(2) . . . . ?
C2 N1 B7 B3 -147.93(14) . . . . ?
C6 N1 B7 B8 99.93(18) . . . . ?
C2 N1 B7 B8 -76.39(18) . . . . ?
B3 B2 B7 N1 106.47(15) . . . . ?
B1 B2 B7 N1 144.85(15) . . . . ?
B6 B2 B7 N1 -151.52(14) . . . . ?
B11 B2 B7 N1 -113.88(16) . . . . ?
B3 B2 B7 B11 -139.65(14) . . . . ?
B1 B2 B7 B11 -101.26(16) . . . . ?
B6 B2 B7 B11 -37.64(14) . . . . ?
B1 B2 B7 B3 38.39(14) . . . . ?
B6 B2 B7 B3 102.02(15) . . . . ?
B11 B2 B7 B3 139.65(14) . . . . ?
B3 B2 B7 B8 -37.35(14) . . . . ?
B1 B2 B7 B8 1.04(19) . . . . ?
B6 B2 B7 B8 64.67(18) . . . . ?
B11 B2 B7 B8 102.30(15) . . . . ?
B2 B3 B7 N1 -109.90(16) . . . . ?
B1 B3 B7 N1 -148.80(14) . . . . ?
B4 B3 B7 N1 147.38(14) . . . . ?
B8 B3 B7 N1 110.17(16) . . . . ?
B1 B3 B7 B2 -38.90(14) . . . . ?
B4 B3 B7 B2 -102.72(15) . . . . ?
B8 B3 B7 B2 -139.93(14) . . . . ?
B2 B3 B7 B11 37.83(14) . . . . ?
B1 B3 B7 B11 -1.07(19) . . . . ?
B4 B3 B7 B11 -64.89(18) . . . . ?
B8 B3 B7 B11 -102.10(16) . . . . ?
B2 B3 B7 B8 139.93(14) . . . . ?
B1 B3 B7 B8 101.03(15) . . . . ?
B4 B3 B7 B8 37.21(13) . . . . ?
N1 B7 B8 B4 -144.35(14) . . . . ?
B2 B7 B8 B4 -0.38(19) . . . . ?
B11 B7 B8 B4 66.62(17) . . . . ?
B3 B7 B8 B4 -36.86(13) . . . . ?
N1 B7 B8 B3 -107.49(15) . . . . ?
B2 B7 B8 B3 36.48(14) . . . . ?
B11 B7 B8 B3 103.48(15) . . . . ?
N1 B7 B8 B9 154.69(13) . . . . ?
B2 B7 B8 B9 -61.34(18) . . . . ?
B11 B7 B8 B9 5.66(19) . . . . ?
B3 B7 B8 B9 -97.82(15) . . . . ?
B5 B4 B8 B7 -62.66(17) . . . . ?
B9 B4 B8 B7 -103.82(15) . . . . ?
B3 B4 B8 B7 36.56(12) . . . . ?
B1 B4 B8 B7 -0.43(18) . . . . ?
B5 B4 B8 B3 -99.22(14) . . . . ?
B9 B4 B8 B3 -140.38(14) . . . . ?
B1 B4 B8 B3 -36.99(13) . . . . ?
B5 B4 B8 B9 41.15(13) . . . . ?
B3 B4 B8 B9 140.38(14) . . . . ?
B1 B4 B8 B9 103.38(15) . . . . ?
B2 B3 B8 B7 -35.93(13) . . . . ?
B1 B3 B8 B7 -100.42(15) . . . . ?
B4 B3 B8 B7 -138.08(14) . . . . ?
B2 B3 B8 B4 102.15(15) . . . . ?
B7 B3 B8 B4 138.08(14) . . . . ?
B1 B3 B8 B4 37.66(13) . . . . ?
B2 B3 B8 B9 67.90(17) . . . . ?
B7 B3 B8 B9 103.83(15) . . . . ?
B1 B3 B8 B9 3.41(18) . . . . ?
B4 B3 B8 B9 -34.25(13) . . . . ?
N1 B7 B11 B6 146.07(15) . . . . ?
B2 B7 B11 B6 37.13(15) . . . . ?
B3 B7 B11 B6 0.3(2) . . . . ?
B8 B7 B11 B6 -66.23(19) . . . . ?
N1 B7 B11 B2 108.95(17) . . . . ?
B3 B7 B11 B2 -36.78(13) . . . . ?
B8 B7 B11 B2 -103.35(15) . . . . ?
N1 B7 B11 B10 -153.37(15) . . . . ?
B2 B7 B11 B10 97.68(16) . . . . ?
B3 B7 B11 B10 60.91(19) . . . . ?
B8 B7 B11 B10 -5.7(2) . . . . ?
B2 B6 B11 B7 -36.94(14) . . . . ?
B10 B6 B11 B7 102.98(17) . . . . ?
B5 B6 B11 B7 62.7(2) . . . . ?
B1 B6 B11 B7 0.5(2) . . . . ?
B10 B6 B11 B2 139.92(15) . . . . ?
B5 B6 B11 B2 99.63(16) . . . . ?
B1 B6 B11 B2 37.43(14) . . . . ?
B2 B6 B11 B10 -139.92(15) . . . . ?
B5 B6 B11 B10 -40.29(14) . . . . ?
B1 B6 B11 B10 -102.49(16) . . . . ?
B3 B2 B11 B7 36.16(13) . . . . ?
B1 B2 B11 B7 99.69(15) . . . . ?
B6 B2 B11 B7 137.44(15) . . . . ?
B3 B2 B11 B6 -101.28(15) . . . . ?
B7 B2 B11 B6 -137.44(15) . . . . ?
B1 B2 B11 B6 -37.75(14) . . . . ?
B3 B2 B11 B10 -66.82(18) . . . . ?
B7 B2 B11 B10 -102.98(16) . . . . ?
B1 B2 B11 B10 -3.29(19) . . . . ?
B6 B2 B11 B10 34.46(14) . . . . ?
B10 B5 B9 B4 -138.47(14) . . . . ?
B1 B5 B9 B4 -33.53(14) . . . . ?
B6 B5 B9 B4 -99.93(16) . . . . ?
B1 B5 B9 B10 104.95(16) . . . . ?
B4 B5 B9 B10 138.47(14) . . . . ?
B6 B5 B9 B10 38.54(15) . . . . ?
B10 B5 B9 B8 -98.58(15) . . . . ?
B1 B5 B9 B8 6.37(19) . . . . ?
B4 B5 B9 B8 39.89(13) . . . . ?
B6 B5 B9 B8 -60.04(18) . . . . ?
B3 B4 B9 B5 96.07(15) . . . . ?
B1 B4 B9 B5 32.19(13) . . . . ?
B8 B4 B9 B5 133.20(14) . . . . ?
B5 B4 B9 B10 -35.67(12) . . . . ?
B3 B4 B9 B10 60.40(18) . . . . ?
B1 B4 B9 B10 -3.48(18) . . . . ?
B8 B4 B9 B10 97.53(14) . . . . ?
B5 B4 B9 B8 -133.20(14) . . . . ?
B3 B4 B9 B8 -37.13(14) . . . . ?
B1 B4 B9 B8 -101.01(15) . . . . ?
B7 B8 B9 B5 56.35(18) . . . . ?
B4 B8 B9 B5 -40.83(12) . . . . ?
B3 B8 B9 B5 -5.84(18) . . . . ?
B7 B8 B9 B4 97.18(15) . . . . ?
B3 B8 B9 B4 34.98(13) . . . . ?
B7 B8 B9 B10 -3.27(19) . . . . ?
B4 B8 B9 B10 -100.45(15) . . . . ?
B3 B8 B9 B10 -65.47(17) . . . . ?
B1 B5 B10 B6 33.80(15) . . . . ?
B9 B5 B10 B6 138.52(15) . . . . ?
B4 B5 B10 B6 100.09(16) . . . . ?
B1 B5 B10 B9 -104.73(16) . . . . ?
B4 B5 B10 B9 -38.44(13) . . . . ?
B6 B5 B10 B9 -138.52(15) . . . . ?
B1 B5 B10 B11 -5.3(2) . . . . ?
B9 B5 B10 B11 99.42(16) . . . . ?
B4 B5 B10 B11 61.0(2) . . . . ?
B6 B5 B10 B11 -39.10(14) . . . . ?
B2 B6 B10 B5 -96.42(16) . . . . ?
B11 B6 B10 B5 -134.15(14) . . . . ?
B1 B6 B10 B5 -32.14(13) . . . . ?
B2 B6 B10 B9 -60.53(19) . . . . ?
B5 B6 B10 B9 35.89(13) . . . . ?
B11 B6 B10 B9 -98.26(15) . . . . ?
B1 B6 B10 B9 3.75(19) . . . . ?
B2 B6 B10 B11 37.74(14) . . . . ?
B5 B6 B10 B11 134.15(14) . . . . ?
B1 B6 B10 B11 102.01(16) . . . . ?
B4 B9 B10 B5 36.91(13) . . . . ?
B8 B9 B10 B5 97.83(15) . . . . ?
B5 B9 B10 B6 -37.09(14) . . . . ?
B4 B9 B10 B6 -0.18(18) . . . . ?
B8 B9 B10 B6 60.74(17) . . . . ?
B5 B9 B10 B11 -97.94(17) . . . . ?
B4 B9 B10 B11 -61.03(18) . . . . ?
B8 B9 B10 B11 -0.12(19) . . . . ?
B7 B11 B10 B5 -56.7(2) . . . . ?
B6 B11 B10 B5 40.29(14) . . . . ?
B2 B11 B10 B5 5.2(2) . . . . ?
B7 B11 B10 B6 -97.00(16) . . . . ?
B2 B11 B10 B6 -35.14(14) . . . . ?
B7 B11 B10 B9 3.5(2) . . . . ?
B6 B11 B10 B9 100.47(15) . . . . ?
B2 B11 B10 B9 65.34(19) . . . . ?
C20 N3 C12 C13 -45.92(19) . . . . ?
C16 N3 C12 C13 73.93(17) . . . . ?
C24 N3 C12 C13 -164.98(14) . . . . ?
N3 C12 C13 C14 179.02(16) . . . . ?
C12 C13 C14 C15 -175.6(2) . . . . ?
C20 N3 C16 C17 -54.65(18) . . . . ?
C12 N3 C16 C17 -175.59(14) . . . . ?
C24 N3 C16 C17 65.02(17) . . . . ?
N3 C16 C17 C18 -177.50(13) . . . . ?
C16 C17 C18 C19 -168.77(15) . . . . ?
C12 N3 C20 C21 -55.83(18) . . . . ?
C16 N3 C20 C21 -175.02(14) . . . . ?
C24 N3 C20 C21 63.44(18) . . . . ?
N3 C20 C21 C22 168.78(15) . . . . ?
C20 C21 C22 C23 174.40(19) . . . . ?
C20 N3 C24 C25 -178.34(14) . . . . ?
C12 N3 C24 C25 -57.62(18) . . . . ?
C16 N3 C24 C25 61.45(18) . . . . ?
N3 C24 C25 C26 177.25(13) . . . . ?
C24 C25 C26 C27 176.36(15) . . . . ?
